data_4518147
loop_
_publ_author_name
'Dorval, C\'eline'
'Tricoire, Maxime'
'Begouin, Jeanne-Marie'
'Gandon, Vincent'
'Gosmini, Corinne'

_publ_section_title
;
 Cobalt-Catalyzed C(sp2)--CN Bond Activation: Cross-Electrophile Coupling
 for Biaryl Formation and Mechanistic Insight
;
_journal_name_full 'ACS Catalysis'
_journal_page_first 12819
_journal_page_last 12827
_journal_paper_doi 10.1021/acscatal.0c03903
_journal_year 2020
_chemical_formula_moiety '2(Br4 Mn1), 1(Br), 4(C30 H24 Co1 N6)'
_chemical_formula_sum 'C120 H96 Br9 Co4 Mn2 N24'
_chemical_formula_weight 2938.99
_space_group_crystal_system hexagonal
_space_group_IT_number 182
_space_group_name_Hall 'P 6c 2c'
_space_group_name_H-M_alt 'P 63 2 2'
_atom_sites_solution_hydrogens geom
_atom_sites_solution_primary dual
_audit_creation_date 2020-04-22
_audit_creation_method
;
Olex2 1.3
(compiled 2020.02.04 svn.rd84adfe8 for OlexSys, GUI svn.r6032)
;
_cell_angle_alpha 90
_cell_angle_beta 90
_cell_angle_gamma 120
_cell_formula_units_Z 2
_cell_length_a 13.2935(5)
_cell_length_b 13.2935(5)
_cell_length_c 40.9000(16)
_cell_measurement_reflns_used 9722
_cell_measurement_temperature 150.0
_cell_measurement_theta_max 28.372
_cell_measurement_theta_min 2.316
_cell_volume 6259.4(4)
_computing_cell_refinement 'SAINT V8.38A (?, 2016)'
_computing_data_reduction 'SAINT V8.38A (?, 2016)'
_computing_molecular_graphics 'Olex2 1.3 (Dolomanov et al., 2009)'
_computing_publication_material 'Olex2 1.3 (Dolomanov et al., 2009)'
_computing_structure_refinement 'SHELXL 2018/3 (Sheldrick, 2015)'
_computing_structure_solution 'SHELXT 2018/2 (Sheldrick, 2018)'
_diffrn_ambient_temperature 150.15
_diffrn_measured_fraction_theta_full 0.998
_diffrn_measured_fraction_theta_max 0.994
_diffrn_measurement_device_type 'Bruker APEX-II CCD'
_diffrn_measurement_method '\f and \w scans'
_diffrn_radiation_type MoK\a
_diffrn_radiation_wavelength 0.71073
_diffrn_reflns_av_R_equivalents 0.0468
_diffrn_reflns_av_unetI/netI 0.0381
_diffrn_reflns_Laue_measured_fraction_full 0.998
_diffrn_reflns_Laue_measured_fraction_max 0.994
_diffrn_reflns_limit_h_max 18
_diffrn_reflns_limit_h_min -18
_diffrn_reflns_limit_k_max 13
_diffrn_reflns_limit_k_min -17
_diffrn_reflns_limit_l_max 46
_diffrn_reflns_limit_l_min -57
_diffrn_reflns_number 37195
_diffrn_reflns_point_group_measured_fraction_full 0.999
_diffrn_reflns_point_group_measured_fraction_max 0.987
_diffrn_reflns_theta_full 25.242
_diffrn_reflns_theta_max 30.098
_diffrn_reflns_theta_min 2.030
_diffrn_source_current 31.0
_diffrn_source_power 1.705
_diffrn_source_voltage 55.0
_diffrn_standards_number 0
_exptl_absorpt_coefficient_mu 3.642
_exptl_absorpt_correction_T_max 0.7460
_exptl_absorpt_correction_T_min 0.5279
_exptl_absorpt_correction_type multi-scan
_exptl_absorpt_process_details
'SADABS-2016/2 (Bruker,2016/2) was used for absorption correction.?wR2(int) was 0.0995 before and 0.0550 after correction.?The Ratio of minimum to maximum transmission is 0.7076.?The \l/2 correction factor is Not present.'
_exptl_crystal_colour 'dark blue'
_exptl_crystal_density_diffrn 1.559
_exptl_crystal_description plate
_exptl_crystal_F_000 2914
_exptl_crystal_size_max 0.48
_exptl_crystal_size_mid 0.32
_exptl_crystal_size_min 0.04
_refine_diff_density_max 0.516
_refine_diff_density_min -0.315
_refine_diff_density_rms 0.071
_refine_ls_abs_structure_details
;
 Refined as an inversion twin.
;
_refine_ls_abs_structure_Flack 0.010(11)
_refine_ls_extinction_method none
_refine_ls_goodness_of_fit_ref 1.022
_refine_ls_hydrogen_treatment constr
_refine_ls_matrix_type full
_refine_ls_number_parameters 242
_refine_ls_number_reflns 6096
_refine_ls_number_restraints 0
_refine_ls_restrained_S_all 1.022
_refine_ls_R_factor_all 0.0443
_refine_ls_R_factor_gt 0.0343
_refine_ls_shift/su_max 0.001
_refine_ls_shift/su_mean 0.000
_refine_ls_structure_factor_coef Fsqd
_refine_ls_weighting_details 'w=1/[\s^2^(Fo^2^)+(0.0387P)^2^+3.3114P] where P=(Fo^2^+2Fc^2^)/3'
_refine_ls_weighting_scheme calc
_refine_ls_wR_factor_gt 0.0796
_refine_ls_wR_factor_ref 0.0829
_reflns_Friedel_coverage 0.660
_reflns_Friedel_fraction_full 1.000
_reflns_Friedel_fraction_max 0.977
_reflns_number_gt 5151
_reflns_number_total 6096
_reflns_threshold_expression 'I > 2\s(I)'
_cod_data_source_file cs0c03903_si_002.cif
_cod_data_source_block Co-Red
_cod_original_cell_volume 6259.4(5)
_cod_database_code 4518147
_shelx_shelxl_version_number 2018/3
_shelx_space_group_comment
;
The symmetry employed for this shelxl refinement is uniquely defined
by the following loop, which should always be used as a source of
symmetry information in preference to the above space-group names.
They are only intended as comments.
;
_shelx_estimated_absorpt_t_max 0.868
_shelx_estimated_absorpt_t_min 0.274
_olex2_refinement_description
;
1. Twinned data refinement
 Scales: 0.990(11)
 0.010(11)
2. Fixed Uiso
 At 1.2 times of:
  All C(H) groups
3.a Aromatic/amide H refined with riding coordinates:
 C3(H3), C4(H4), C5(H5), C6(H6), C7(H7), C8(H8), C9(H9), C10(H10), C12(H12),
 C13(H13), C14(H14), C15(H15), C17(H17), C18(H18), C19(H19), C20(H20)
;
_smtbx_masks_void_probe_radius 1.2
_smtbx_masks_void_truncation_radius 1.2
_olex2_submission_special_instructions 'No special instructions were received'

loop_
_space_group_symop_operation_xyz
'x, y, z'
'x-y, x, z+1/2'
'-y, x-y, z'
'-x, -y, z+1/2'
'-x+y, -x, z'
'y, -x+y, z+1/2'
'-y, -x, -z+1/2'
'x-y, -y, -z'
'x, x-y, -z+1/2'
'y, x, -z'
'-x+y, y, -z+1/2'
'-x, -x+y, -z'

loop_
_atom_site_label
_atom_site_type_symbol
_atom_site_fract_x
_atom_site_fract_y
_atom_site_fract_z
_atom_site_U_iso_or_equiv
_atom_site_adp_type
_atom_site_occupancy
_atom_site_site_symmetry_order
_atom_site_calc_flag
_atom_site_refinement_flags_posn
_atom_site_refinement_flags_adp
_atom_site_refinement_flags_occupancy
_atom_site_disorder_assembly
_atom_site_disorder_group
Br1 Br 0.83102(3) 1.02289(3) 0.37869(2) 0.03286(10) Uani 1 1 d . . . . .
Br2 Br 1.000000 1.000000 0.45714(2) 0.03015(14) Uani 1 3 d S T P . .
Mn1 Mn 1.000000 1.000000 0.39640(2) 0.02467(18) Uani 1 3 d S T P . .
Br3 Br 0.666667 1.333333 0.250000 0.0358(2) Uani 1 6 d S T P . .
Co1 Co 0.333333 0.666667 0.46896(2) 0.02579(17) Uani 1 3 d S T P . .
N1 N 0.4696(3) 0.6691(3) 0.44268(8) 0.0308(7) Uani 1 1 d . . . . .
N2 N 0.4801(3) 0.7805(3) 0.49628(8) 0.0308(7) Uani 1 1 d . . . . .
C1 C 0.5775(3) 0.7340(3) 0.45576(10) 0.0324(8) Uani 1 1 d . . . . .
C2 C 0.5818(3) 0.7919(4) 0.48678(9) 0.0333(8) Uani 1 1 d . . . . .
C3 C 0.6827(4) 0.8533(4) 0.50555(10) 0.0459(11) Uani 1 1 d . . . . .
H3 H 0.753461 0.859272 0.498332 0.055 Uiso 1 1 calc R U . . .
C4 C 0.6798(4) 0.9048(4) 0.53426(12) 0.0507(12) Uani 1 1 d . . . . .
H4 H 0.747182 0.943750 0.547577 0.061 Uiso 1 1 calc R U . . .
C5 C 0.5779(5) 0.8989(4) 0.54341(12) 0.0497(12) Uani 1 1 d . . . . .
H5 H 0.573941 0.936906 0.562627 0.060 Uiso 1 1 calc R U . . .
C6 C 0.4802(4) 0.8359(4) 0.52390(11) 0.0426(10) Uani 1 1 d . . . . .
H6 H 0.409623 0.831661 0.530410 0.051 Uiso 1 1 calc R U . . .
C7 C 0.4596(4) 0.6118(4) 0.41444(10) 0.0385(10) Uani 1 1 d . . . . .
H7 H 0.384472 0.566391 0.405176 0.046 Uiso 1 1 calc R U . . .
C8 C 0.5522(5) 0.6157(5) 0.39850(11) 0.0518(13) Uani 1 1 d . . . . .
H8 H 0.540774 0.572146 0.379073 0.062 Uiso 1 1 calc R U . . .
C9 C 0.6632(4) 0.6847(6) 0.41125(12) 0.0618(15) Uani 1 1 d . . . . .
H9 H 0.729401 0.690910 0.400488 0.074 Uiso 1 1 calc R U . . .
C10 C 0.6742(4) 0.7437(5) 0.44003(11) 0.0490(12) Uani 1 1 d . . . . .
H10 H 0.749081 0.791662 0.449146 0.059 Uiso 1 1 calc R U . . .
Co2 Co 0.333333 0.666667 0.250000 0.0338(3) Uani 1 6 d S T P . .
N3 N 0.4542(3) 0.8093(3) 0.27752(9) 0.0351(8) Uani 1 1 d . . . . .
C11 C 0.4856(3) 0.9170(3) 0.26555(10) 0.0300(8) Uani 1 1 d . . . . .
C12 C 0.5634(4) 1.0179(4) 0.28236(11) 0.0371(9) Uani 1 1 d . . . . .
H12 H 0.584715 1.091961 0.273438 0.045 Uiso 1 1 calc R U . . .
C13 C 0.6090(4) 1.0101(4) 0.31191(11) 0.0434(10) Uani 1 1 d . . . . .
H13 H 0.661747 1.078043 0.323594 0.052 Uiso 1 1 calc R U . . .
C14 C 0.5764(4) 0.9014(4) 0.32406(12) 0.0459(11) Uani 1 1 d . . . . .
H14 H 0.606170 0.893339 0.344402 0.055 Uiso 1 1 calc R U . . .
C15 C 0.5006(4) 0.8049(4) 0.30652(12) 0.0451(11) Uani 1 1 d . . . . .
H15 H 0.479586 0.730728 0.315258 0.054 Uiso 1 1 calc R U . . .
Co3 Co 1.000000 1.000000 0.250000 0.0202(2) Uani 1 6 d S T P . .
N4 N 0.8722(2) 0.8556(2) 0.27679(7) 0.0217(6) Uani 1 1 d . . . . .
C16 C 0.8451(3) 0.7495(3) 0.26540(8) 0.0220(7) Uani 1 1 d . . . . .
C17 C 0.7674(4) 0.6479(4) 0.28182(9) 0.0319(8) Uani 1 1 d . . . . .
H17 H 0.749527 0.574129 0.273461 0.038 Uiso 1 1 calc R U . . .
C18 C 0.7165(4) 0.6566(4) 0.31074(9) 0.0347(9) Uani 1 1 d . . . . .
H18 H 0.663200 0.588762 0.322353 0.042 Uiso 1 1 calc R U . . .
C19 C 0.7447(3) 0.7646(4) 0.32212(9) 0.0313(8) Uani 1 1 d . . . . .
H19 H 0.711499 0.772484 0.341842 0.038 Uiso 1 1 calc R U . . .
C20 C 0.8223(3) 0.8625(3) 0.30448(8) 0.0280(8) Uani 1 1 d . . . . .
H20 H 0.840506 0.936902 0.312377 0.034 Uiso 1 1 calc R U . . .

loop_
_atom_site_aniso_label
_atom_site_aniso_U_11
_atom_site_aniso_U_22
_atom_site_aniso_U_33
_atom_site_aniso_U_23
_atom_site_aniso_U_13
_atom_site_aniso_U_12
Br1 0.03205(19) 0.0377(2) 0.03235(17) -0.01120(16) -0.01091(16) 0.02007(17)
Br2 0.0341(2) 0.0341(2) 0.0222(2) 0.000 0.000 0.01707(10)
Mn1 0.0262(3) 0.0262(3) 0.0217(4) 0.000 0.000 0.01309(14)
Br3 0.0205(3) 0.0205(3) 0.0665(6) 0.000 0.000 0.01025(13)
Co1 0.0219(2) 0.0219(2) 0.0335(4) 0.000 0.000 0.01097(12)
N1 0.0230(16) 0.0273(16) 0.0397(17) 0.0057(15) 0.0031(13) 0.0108(13)
N2 0.0273(16) 0.0273(16) 0.0374(17) 0.0001(13) -0.0047(13) 0.0134(13)
C1 0.0248(19) 0.028(2) 0.040(2) 0.0110(16) 0.0027(16) 0.0102(16)
C2 0.0279(18) 0.0259(19) 0.0395(18) 0.0088(17) -0.0032(15) 0.0084(17)
C3 0.028(2) 0.049(3) 0.051(2) 0.011(2) -0.0077(18) 0.012(2)
C4 0.040(3) 0.046(3) 0.056(3) -0.002(2) -0.019(2) 0.014(2)
C5 0.055(3) 0.041(3) 0.047(2) -0.009(2) -0.012(2) 0.019(2)
C6 0.043(2) 0.036(2) 0.048(2) -0.0110(19) -0.0079(19) 0.019(2)
C7 0.034(2) 0.040(2) 0.039(2) -0.0012(18) 0.0050(17) 0.0163(18)
C8 0.048(3) 0.072(4) 0.035(2) 0.004(2) 0.010(2) 0.030(3)
C9 0.036(3) 0.096(4) 0.050(3) 0.010(3) 0.020(2) 0.031(3)
C10 0.024(2) 0.069(3) 0.047(2) 0.007(2) 0.0038(19) 0.018(2)
Co2 0.0235(4) 0.0235(4) 0.0544(8) 0.000 0.000 0.01173(18)
N3 0.0215(16) 0.0276(17) 0.052(2) 0.0036(15) -0.0081(14) 0.0095(14)
C11 0.0198(17) 0.0258(19) 0.044(2) 0.0001(15) 0.0041(14) 0.0111(15)
C12 0.030(2) 0.030(2) 0.048(2) -0.0035(18) 0.0015(18) 0.0123(18)
C13 0.032(2) 0.040(3) 0.049(2) -0.012(2) -0.0051(19) 0.012(2)
C14 0.029(2) 0.052(3) 0.056(3) -0.002(2) -0.012(2) 0.019(2)
C15 0.030(2) 0.043(3) 0.062(3) 0.007(2) -0.013(2) 0.018(2)
Co3 0.0197(3) 0.0197(3) 0.0211(4) 0.000 0.000 0.00985(15)
N4 0.0200(14) 0.0227(14) 0.0213(12) -0.0012(11) -0.0004(11) 0.0099(11)
C16 0.0188(16) 0.0221(17) 0.0223(15) -0.0024(12) -0.0019(12) 0.0081(14)
C17 0.033(2) 0.027(2) 0.0287(17) -0.0002(15) 0.0052(16) 0.0103(17)
C18 0.027(2) 0.031(2) 0.0318(19) 0.0026(16) 0.0083(16) 0.0034(17)
C19 0.0287(19) 0.037(2) 0.0257(16) -0.0027(15) 0.0069(15) 0.0145(17)
C20 0.0276(19) 0.0303(19) 0.0256(16) -0.0049(14) 0.0015(14) 0.0139(17)

loop_
_atom_type_symbol
_atom_type_description
_atom_type_scat_dispersion_real
_atom_type_scat_dispersion_imag
_atom_type_scat_source
C C 0.0033 0.0016 'International Tables Vol C Tables 4.2.6.8 and 6.1.1.4'
H H 0.0000 0.0000 'International Tables Vol C Tables 4.2.6.8 and 6.1.1.4'
Br Br -0.2901 2.4595 'International Tables Vol C Tables 4.2.6.8 and 6.1.1.4'
Co Co 0.3494 0.9721 'International Tables Vol C Tables 4.2.6.8 and 6.1.1.4'
Mn Mn 0.3368 0.7283 'International Tables Vol C Tables 4.2.6.8 and 6.1.1.4'
N N 0.0061 0.0033 'International Tables Vol C Tables 4.2.6.8 and 6.1.1.4'

loop_
_geom_angle_atom_site_label_1
_geom_angle_atom_site_label_2
_geom_angle_atom_site_label_3
_geom_angle
_geom_angle_site_symmetry_1
_geom_angle_site_symmetry_3
_geom_angle_publ_flag
Br1 Mn1 Br1 112.087(18) 3_765 . ?
Br1 Mn1 Br1 112.086(18) 5_675 . ?
Br1 Mn1 Br1 112.087(18) 5_675 3_765 ?
Br2 Mn1 Br1 106.71(2) . . ?
Br2 Mn1 Br1 106.71(2) . 3_765 ?
Br2 Mn1 Br1 106.71(2) . 5_675 ?
N1 Co1 N1 96.00(12) 3_665 5_565 ?
N1 Co1 N1 96.00(12) 3_665 . ?
N1 Co1 N1 96.00(12) 5_565 . ?
N1 Co1 N2 77.08(13) 3_665 3_665 ?
N1 Co1 N2 168.65(13) . 3_665 ?
N1 Co1 N2 168.65(13) 3_665 5_565 ?
N1 Co1 N2 93.69(13) . 5_565 ?
N1 Co1 N2 168.65(13) 5_565 . ?
N1 Co1 N2 77.09(13) . . ?
N1 Co1 N2 93.69(13) 5_565 3_665 ?
N1 Co1 N2 77.08(13) 5_565 5_565 ?
N1 Co1 N2 93.70(13) 3_665 . ?
N2 Co1 N2 94.22(13) 3_665 . ?
N2 Co1 N2 94.22(13) 5_565 . ?
N2 Co1 N2 94.22(13) 3_665 5_565 ?
C1 N1 Co1 115.9(3) . . ?
C7 N1 Co1 126.1(3) . . ?
C7 N1 C1 118.0(3) . . ?
C2 N2 Co1 116.7(3) . . ?
C2 N2 C6 117.1(3) . . ?
C6 N2 Co1 126.0(3) . . ?
N1 C1 C2 115.2(3) . . ?
N1 C1 C10 120.7(4) . . ?
C10 C1 C2 124.1(4) . . ?
N2 C2 C1 114.7(3) . . ?
N2 C2 C3 121.7(4) . . ?
C3 C2 C1 123.6(4) . . ?
C2 C3 H3 119.9 . . ?
C4 C3 C2 120.2(4) . . ?
C4 C3 H3 119.9 . . ?
C3 C4 H4 120.7 . . ?
C3 C4 C5 118.7(4) . . ?
C5 C4 H4 120.7 . . ?
C4 C5 H5 120.8 . . ?
C4 C5 C6 118.4(5) . . ?
C6 C5 H5 120.8 . . ?
N2 C6 C5 123.7(5) . . ?
N2 C6 H6 118.1 . . ?
C5 C6 H6 118.1 . . ?
N1 C7 H7 118.3 . . ?
N1 C7 C8 123.4(4) . . ?
C8 C7 H7 118.3 . . ?
C7 C8 H8 120.5 . . ?
C7 C8 C9 118.9(5) . . ?
C9 C8 H8 120.5 . . ?
C8 C9 H9 121.0 . . ?
C10 C9 C8 118.0(4) . . ?
C10 C9 H9 121.0 . . ?
C1 C10 H10 119.5 . . ?
C9 C10 C1 120.9(4) . . ?
C9 C10 H10 119.5 . . ?
N3 Co2 N3 96.88(19) . 9_565 ?
N3 Co2 N3 93.89(14) 11 9_565 ?
N3 Co2 N3 96.88(19) 11 3_665 ?
N3 Co2 N3 93.89(14) 3_665 5_565 ?
N3 Co2 N3 93.89(14) 11 7_665 ?
N3 Co2 N3 166.25(18) 3_665 9_565 ?
N3 Co2 N3 93.89(14) 3_665 . ?
N3 Co2 N3 93.89(13) 7_665 9_565 ?
N3 Co2 N3 76.90(19) 3_665 7_665 ?
N3 Co2 N3 166.25(18) 11 5_565 ?
N3 Co2 N3 166.25(18) . 7_665 ?
N3 Co2 N3 76.90(19) 11 . ?
N3 Co2 N3 96.88(19) 7_665 5_565 ?
N3 Co2 N3 93.89(13) . 5_565 ?
N3 Co2 N3 76.90(18) 5_565 9_565 ?
C11 N3 Co2 116.7(3) . . ?
C15 N3 Co2 126.3(3) . . ?
C15 N3 C11 116.9(4) . . ?
N3 C11 C11 114.8(2) . 11 ?
N3 C11 C12 121.5(4) . . ?
C12 C11 C11 123.8(2) . 11 ?
C11 C12 H12 120.0 . . ?
C13 C12 C11 120.0(4) . . ?
C13 C12 H12 120.0 . . ?
C12 C13 H13 120.8 . . ?
C14 C13 C12 118.4(4) . . ?
C14 C13 H13 120.8 . . ?
C13 C14 H14 120.3 . . ?
C15 C14 C13 119.4(4) . . ?
C15 C14 H14 120.3 . . ?
N3 C15 C14 123.8(4) . . ?
N3 C15 H15 118.1 . . ?
C14 C15 H15 118.1 . . ?
N4 Co3 N4 76.99(15) 11_655 . ?
N4 Co3 N4 95.77(10) 5_675 . ?
N4 Co3 N4 92.30(15) 11_655 3_765 ?
N4 Co3 N4 95.77(10) 9_565 7_775 ?
N4 Co3 N4 95.77(10) 11_655 9_565 ?
N4 Co3 N4 95.77(10) 3_765 5_675 ?
N4 Co3 N4 92.30(15) 9_565 . ?
N4 Co3 N4 169.69(16) 11_655 5_675 ?
N4 Co3 N4 169.69(15) 7_775 . ?
N4 Co3 N4 95.77(10) 11_655 7_775 ?
N4 Co3 N4 76.99(15) 3_765 7_775 ?
N4 Co3 N4 76.99(15) 9_565 5_675 ?
N4 Co3 N4 169.69(16) 3_765 9_565 ?
N4 Co3 N4 95.77(10) 3_765 . ?
N4 Co3 N4 92.30(15) 5_675 7_775 ?
C16 N4 Co3 116.2(2) . . ?
C20 N4 Co3 125.1(2) . . ?
C20 N4 C16 118.6(3) . . ?
N4 C16 C16 115.28(18) . 11_655 ?
N4 C16 C17 121.8(3) . . ?
C17 C16 C16 122.9(2) . 11_655 ?
C16 C17 H17 120.6 . . ?
C16 C17 C18 118.9(4) . . ?
C18 C17 H17 120.6 . . ?
C17 C18 H18 120.5 . . ?
C19 C18 C17 119.0(4) . . ?
C19 C18 H18 120.5 . . ?
C18 C19 H19 120.3 . . ?
C18 C19 C20 119.3(3) . . ?
C20 C19 H19 120.3 . . ?
N4 C20 C19 122.4(3) . . ?
N4 C20 H20 118.8 . . ?
C19 C20 H20 118.8 . . ?

loop_
_geom_bond_atom_site_label_1
_geom_bond_atom_site_label_2
_geom_bond_distance
_geom_bond_site_symmetry_2
_geom_bond_publ_flag
Br1 Mn1 2.5194(4) . ?
Br2 Mn1 2.4845(10) . ?
Co1 N1 2.093(3) 3_665 ?
Co1 N1 2.093(3) . ?
Co1 N1 2.093(3) 5_565 ?
Co1 N2 2.096(3) 3_665 ?
Co1 N2 2.096(3) 5_565 ?
Co1 N2 2.096(3) . ?
N1 C1 1.360(5) . ?
N1 C7 1.353(5) . ?
N2 C2 1.340(5) . ?
N2 C6 1.348(5) . ?
C1 C2 1.470(6) . ?
C1 C10 1.385(6) . ?
C2 C3 1.400(5) . ?
C3 H3 0.9500 . ?
C3 C4 1.370(7) . ?
C4 H4 0.9500 . ?
C4 C5 1.370(7) . ?
C5 H5 0.9500 . ?
C5 C6 1.392(6) . ?
C6 H6 0.9500 . ?
C7 H7 0.9500 . ?
C7 C8 1.370(6) . ?
C8 H8 0.9500 . ?
C8 C9 1.392(8) . ?
C9 H9 0.9500 . ?
C9 C10 1.381(7) . ?
C10 H10 0.9500 . ?
Co2 N3 2.097(3) 5_565 ?
Co2 N3 2.097(3) . ?
Co2 N3 2.097(3) 9_565 ?
Co2 N3 2.097(3) 3_665 ?
Co2 N3 2.097(3) 11 ?
Co2 N3 2.097(3) 7_665 ?
N3 C11 1.366(5) . ?
N3 C15 1.352(5) . ?
C11 C11 1.462(8) 11 ?
C11 C12 1.398(6) . ?
C12 H12 0.9500 . ?
C12 C13 1.380(6) . ?
C13 H13 0.9500 . ?
C13 C14 1.377(7) . ?
C14 H14 0.9500 . ?
C14 C15 1.373(7) . ?
C15 H15 0.9500 . ?
Co3 N4 2.123(3) . ?
Co3 N4 2.123(3) 9_565 ?
Co3 N4 2.123(3) 7_775 ?
Co3 N4 2.123(3) 3_765 ?
Co3 N4 2.123(3) 11_655 ?
Co3 N4 2.123(3) 5_675 ?
N4 C16 1.353(4) . ?
N4 C20 1.338(4) . ?
C16 C16 1.487(6) 11_655 ?
C16 C17 1.394(5) . ?
C17 H17 0.9500 . ?
C17 C18 1.396(5) . ?
C18 H18 0.9500 . ?
C18 C19 1.371(6) . ?
C19 H19 0.9500 . ?
C19 C20 1.391(6) . ?
C20 H20 0.9500 . ?

loop_
_geom_torsion_atom_site_label_1
_geom_torsion_atom_site_label_2
_geom_torsion_atom_site_label_3
_geom_torsion_atom_site_label_4
_geom_torsion
_geom_torsion_site_symmetry_1
_geom_torsion_site_symmetry_2
_geom_torsion_site_symmetry_3
_geom_torsion_site_symmetry_4
_geom_torsion_publ_flag
Co1 N1 C1 C2 0.7(4) . . . . ?
Co1 N1 C1 C10 -178.6(3) . . . . ?
Co1 N1 C7 C8 -179.3(4) . . . . ?
Co1 N2 C2 C1 7.7(4) . . . . ?
Co1 N2 C2 C3 -171.6(3) . . . . ?
Co1 N2 C6 C5 171.5(4) . . . . ?
N1 C1 C2 N2 -5.5(5) . . . . ?
N1 C1 C2 C3 173.7(4) . . . . ?
N1 C1 C10 C9 -2.2(7) . . . . ?
N1 C7 C8 C9 -2.0(8) . . . . ?
N2 C2 C3 C4 -0.7(7) . . . . ?
C1 N1 C7 C8 0.1(6) . . . . ?
C1 C2 C3 C4 -179.9(4) . . . . ?
C2 N2 C6 C5 -2.9(6) . . . . ?
C2 C1 C10 C9 178.5(5) . . . . ?
C2 C3 C4 C5 -2.7(7) . . . . ?
C3 C4 C5 C6 3.1(8) . . . . ?
C4 C5 C6 N2 -0.4(8) . . . . ?
C6 N2 C2 C1 -177.4(4) . . . . ?
C6 N2 C2 C3 3.4(6) . . . . ?
C7 N1 C1 C2 -178.7(4) . . . . ?
C7 N1 C1 C10 1.9(6) . . . . ?
C7 C8 C9 C10 1.7(8) . . . . ?
C8 C9 C10 C1 0.3(8) . . . . ?
C10 C1 C2 N2 173.8(4) . . . . ?
C10 C1 C2 C3 -7.0(7) . . . . ?
Co2 N3 C11 C11 -1.2(5) . . . 11 ?
Co2 N3 C11 C12 178.4(3) . . . . ?
Co2 N3 C15 C14 -177.6(4) . . . . ?
N3 C11 C12 C13 -0.8(6) . . . . ?
C11 N3 C15 C14 -0.2(7) . . . . ?
C11 C11 C12 C13 178.8(5) 11 . . . ?
C11 C12 C13 C14 0.2(6) . . . . ?
C12 C13 C14 C15 0.3(7) . . . . ?
C13 C14 C15 N3 -0.4(7) . . . . ?
C15 N3 C11 C11 -178.9(4) . . . 11 ?
C15 N3 C11 C12 0.7(6) . . . . ?
Co3 N4 C16 C16 -3.2(5) . . . 11_655 ?
Co3 N4 C16 C17 176.3(3) . . . . ?
Co3 N4 C20 C19 -175.6(3) . . . . ?
N4 C16 C17 C18 0.1(6) . . . . ?
C16 N4 C20 C19 0.8(5) . . . . ?
C16 C16 C17 C18 179.5(4) 11_655 . . . ?
C16 C17 C18 C19 -0.2(6) . . . . ?
C17 C18 C19 C20 0.5(6) . . . . ?
C18 C19 C20 N4 -0.8(6) . . . . ?
C20 N4 C16 C16 -179.9(4) . . . 11_655 ?
C20 N4 C16 C17 -0.4(5) . . . . ?

loop_
_twin_individual_id
_twin_individual_mass_fraction_refined
1 0.990(11)
2 0.010(11)

loop_
_smtbx_masks_void_nr
_smtbx_masks_void_average_x
_smtbx_masks_void_average_y
_smtbx_masks_void_average_z
_smtbx_masks_void_volume
_smtbx_masks_void_count_electrons
_smtbx_masks_void_content
1 -0.333 0.333 0.126 169.4 72.9 '2 C3H7NO'
2 0.333 0.667 0.874 169.4 72.3 '2 C3H7NO'
3 -0.333 0.333 0.374 169.4 70.2 '2 C3H7NO'
4 0.333 0.667 0.626 169.4 74.7 '2 C3H7NO'
5 0.169 0.338 0.250 8.5 0.0 ?
6 0.169 0.831 0.250 8.5 0.0 ?
7 0.333 0.667 0.138 9.7 1.5 ?
8 0.333 0.667 0.362 9.7 0.8 ?
9 0.338 0.169 0.750 8.5 0.0 ?
10 0.667 0.333 0.862 9.7 0.7 ?
11 0.667 0.333 0.638 9.7 1.4 ?
12 0.662 0.831 0.250 8.5 0.0 ?
13 0.831 0.169 0.750 8.5 0.0 ?
14 0.831 0.662 0.750 8.5 0.0 ?
